data_7037520
loop_
_publ_author_name
'Sevilla, Raquel'
'Less, Robert J.'
'Garc\'ia-Rodr\'iguez, Ra\'ul'
'Bond, Andrew D.'
'Wright, Dominic S.'

_publ_section_title
;
 Synthesis and structure of the extended phosphazane ligand
 [(1,4-C6H4){N(\m-PN(t)Bu)2N(t)Bu}2](4.).
;
_journal_issue 5
_journal_name_full 'Dalton transactions (Cambridge, England : 2003)'
_journal_page_first 1868
_journal_page_last 1871
_journal_paper_doi 10.1039/c5dt04393j
_journal_volume 45
_journal_year 2016
_chemical_formula_moiety 'C30 H62 N8 P4, 2(C6 H12)'
_chemical_formula_sum 'C42 H86 N8 P4'
_chemical_formula_weight 827.06
_space_group_crystal_system triclinic
_space_group_IT_number 2
_space_group_name_Hall '-P 1'
_space_group_name_H-M_alt 'P -1'
_symmetry_space_group_name_Hall '-P 1'
_symmetry_space_group_name_H-M 'P -1'
_atom_sites_solution_hydrogens geom
_audit_creation_method SHELXL-2014/7
_audit_update_record
;
2015-11-04 deposited with the CCDC.
2015-12-02 downloaded from the CCDC.
;
_cell_angle_alpha 88.944(3)
_cell_angle_beta 89.034(3)
_cell_angle_gamma 81.094(2)
_cell_formula_units_Z 1
_cell_length_a 6.1188(3)
_cell_length_b 14.0514(6)
_cell_length_c 15.4022(7)
_cell_measurement_reflns_used 5146
_cell_measurement_temperature 220(2)
_cell_measurement_theta_max 66.01
_cell_measurement_theta_min 4.25
_cell_volume 1307.93(10)
_computing_cell_refinement 'SAINT (Bruker, 2014)'
_computing_data_collection 'APEX2 (Bruker, 2014)'
_computing_data_reduction SAINT
_computing_molecular_graphics 'Mercury (Macrae et al., 2008)'
_computing_publication_material SHELXL
_computing_structure_refinement 'SHELXL (Sheldrick, 2015)'
_computing_structure_solution 'SHELXT (Sheldrick, 2015)'
_diffrn_ambient_temperature 220(2)
_diffrn_measured_fraction_theta_full 0.986
_diffrn_measured_fraction_theta_max 0.986
_diffrn_measurement_device_type 'Bruker D8-QUEST PHOTON-100'
_diffrn_measurement_method '\w and \f-scans'
_diffrn_radiation_type CuK\a
_diffrn_radiation_wavelength 1.54178
_diffrn_reflns_av_R_equivalents 0.0633
_diffrn_reflns_av_unetI/netI 0.0635
_diffrn_reflns_laue_measured_fraction_full 0.986
_diffrn_reflns_laue_measured_fraction_max 0.986
_diffrn_reflns_limit_h_max 7
_diffrn_reflns_limit_h_min -7
_diffrn_reflns_limit_k_max 16
_diffrn_reflns_limit_k_min -16
_diffrn_reflns_limit_l_max 18
_diffrn_reflns_limit_l_min -18
_diffrn_reflns_number 14919
_diffrn_reflns_point_group_measured_fraction_full 0.986
_diffrn_reflns_point_group_measured_fraction_max 0.986
_diffrn_reflns_theta_full 66.648
_diffrn_reflns_theta_max 66.648
_diffrn_reflns_theta_min 2.870
_diffrn_source 'Incoatec I\mS Cu microsource'
_exptl_absorpt_coefficient_mu 1.585
_exptl_absorpt_correction_T_max 0.7528
_exptl_absorpt_correction_T_min 0.5746
_exptl_absorpt_correction_type multi-scan
_exptl_absorpt_process_details 'SADABS (Bruker, 2014)'
_exptl_crystal_colour colourless
_exptl_crystal_density_diffrn 1.050
_exptl_crystal_description block
_exptl_crystal_F_000 454
_exptl_crystal_size_max 0.230
_exptl_crystal_size_mid 0.130
_exptl_crystal_size_min 0.080
_refine_diff_density_max 0.576
_refine_diff_density_min -0.428
_refine_diff_density_rms 0.084
_refine_ls_extinction_method none
_refine_ls_goodness_of_fit_ref 1.062
_refine_ls_hydrogen_treatment constr
_refine_ls_matrix_type full
_refine_ls_number_parameters 237
_refine_ls_number_reflns 4576
_refine_ls_number_restraints 20
_refine_ls_restrained_S_all 1.063
_refine_ls_R_factor_all 0.1398
_refine_ls_R_factor_gt 0.0985
_refine_ls_shift/su_max 0.026
_refine_ls_shift/su_mean 0.002
_refine_ls_structure_factor_coef Fsqd
_refine_ls_weighting_details 'w=1/[\s^2^(Fo^2^)+(0.1872P)^2^+0.9984P] where P=(Fo^2^+2Fc^2^)/3'
_refine_ls_weighting_scheme calc
_refine_ls_wR_factor_gt 0.2805
_refine_ls_wR_factor_ref 0.3203
_reflns_Friedel_coverage 0.000
_reflns_number_gt 2891
_reflns_number_total 4576
_reflns_threshold_expression 'I > 2\s(I)'
_cod_data_source_file c5dt04393j2.cif
_cod_data_source_block 1H4_cyclohexane
_cod_depositor_comments 'Adding full bibliography for 7037519--7037522.cif.'
_cod_database_code 7037520
_cambridge_user_name 'Raquel Sevilla-Martin'
_cambridge_user_crsid rs617
_cambridge_supervisor_name 'Dominic Wright'
_cambridge_supervisor_crsid dsw1000
_cambridge_crystallographer_name 'Andrew Bond'
_cambridge_crystallographer_crsid adb29
_cambridge_sample_id RSM74C
_cambridge_data_id dw_b2_0013
_shelx_space_group_comment
;
The symmetry employed for this shelxl refinement is uniquely defined
by the following loop, which should always be used as a source of
symmetry information in preference to the above space-group names.
They are only intended as comments.
;
_shelx_estimated_absorpt_t_min 0.712
_shelx_estimated_absorpt_t_max 0.884

loop_
_space_group_symop_operation_xyz
'x, y, z'
'-x, -y, -z'

loop_
_atom_site_label
_atom_site_type_symbol
_atom_site_fract_x
_atom_site_fract_y
_atom_site_fract_z
_atom_site_U_iso_or_equiv
_atom_site_adp_type
_atom_site_occupancy
_atom_site_site_symmetry_order
_atom_site_calc_flag
_atom_site_refinement_flags_posn
_atom_site_refinement_flags_adp
_atom_site_refinement_flags_occupancy
_atom_site_disorder_assembly
_atom_site_disorder_group
P1 P 0.7072(2) 0.66274(10) 0.79505(8) 0.0587(5) Uani 1 1 d . . . . .
P2 P 0.6053(2) 0.75270(10) 0.94129(9) 0.0579(4) Uani 1 1 d . . . . .
N1 N 0.5231(8) 0.5996(4) 0.7578(3) 0.0864(16) Uani 1 1 d . . . . .
H1A H 0.4048 0.6007 0.7901 0.104 Uiso 1 1 calc R U . . .
N2 N 0.3630(7) 0.7455(3) 0.9881(3) 0.0629(12) Uani 1 1 d . . . . .
H2A H 0.2749 0.7153 0.9590 0.076 Uiso 1 1 calc R U . . .
N3 N 0.5524(7) 0.7684(3) 0.8316(3) 0.0595(11) Uani 1 1 d . . . . .
N4 N 0.7100(7) 0.6385(3) 0.9051(3) 0.0600(11) Uani 1 1 d . . . . .
C1 C 0.5268(11) 0.5417(5) 0.6786(4) 0.0743(16) Uani 1 1 d . . . . .
C2 C 0.2768(9) 0.7835(4) 1.0726(3) 0.0637(14) Uani 1 1 d . . . . .
C3 C 0.5363(10) 0.8626(4) 0.7845(4) 0.0735(16) Uani 1 1 d . . . . .
C4 C 0.8547(8) 0.5678(3) 0.9522(3) 0.0530(11) Uani 1 1 d . . . . .
C5 C 0.7939(8) 0.5347(4) 1.0323(3) 0.0581(13) Uani 1 1 d . . . . .
H5A H 0.6521 0.5576 1.0548 0.070 Uiso 1 1 calc R U . . .
C6 C 1.0647(8) 0.5310(4) 0.9197(3) 0.0593(13) Uani 1 1 d . . . . .
H6A H 1.1099 0.5513 0.8646 0.071 Uiso 1 1 calc R U . . .
C11 C 0.3652(19) 0.5933(9) 0.6170(6) 0.168(5) Uani 1 1 d . . . . .
H11A H 0.3992 0.6576 0.6060 0.252 Uiso 1 1 calc R U . . .
H11B H 0.2173 0.5976 0.6418 0.252 Uiso 1 1 calc R U . . .
H11C H 0.3731 0.5585 0.5630 0.252 Uiso 1 1 calc R U . . .
C12 C 0.7492(14) 0.5267(9) 0.6383(6) 0.151(5) Uani 1 1 d . . . . .
H12A H 0.7979 0.5885 0.6282 0.226 Uiso 1 1 calc R U . . .
H12B H 0.7447 0.4943 0.5835 0.226 Uiso 1 1 calc R U . . .
H12C H 0.8517 0.4875 0.6768 0.226 Uiso 1 1 calc R U . . .
C13 C 0.4434(19) 0.4482(7) 0.7023(6) 0.149(4) Uani 1 1 d . . . . .
H13A H 0.2881 0.4618 0.7187 0.223 Uiso 1 1 calc R U . . .
H13B H 0.5274 0.4170 0.7506 0.223 Uiso 1 1 calc R U . . .
H13C H 0.4614 0.4060 0.6527 0.223 Uiso 1 1 calc R U . . .
C21 C 0.1271(12) 0.8784(5) 1.0597(5) 0.094(2) Uani 1 1 d . . . . .
H21A H 0.0130 0.8705 1.0186 0.142 Uiso 1 1 calc R U . . .
H21B H 0.2130 0.9262 1.0374 0.142 Uiso 1 1 calc R U . . .
H21C H 0.0588 0.8994 1.1148 0.142 Uiso 1 1 calc R U . . .
C22 C 0.1471(10) 0.7094(5) 1.1127(4) 0.0841(18) Uani 1 1 d . . . . .
H22A H 0.0264 0.7011 1.0750 0.126 Uiso 1 1 calc R U . . .
H22B H 0.0880 0.7314 1.1690 0.126 Uiso 1 1 calc R U . . .
H22C H 0.2442 0.6483 1.1198 0.126 Uiso 1 1 calc R U . . .
C23 C 0.4682(10) 0.7969(5) 1.1322(4) 0.0805(18) Uani 1 1 d . . . . .
H23A H 0.5445 0.8473 1.1085 0.121 Uiso 1 1 calc R U . . .
H23B H 0.5709 0.7371 1.1362 0.121 Uiso 1 1 calc R U . . .
H23C H 0.4101 0.8148 1.1896 0.121 Uiso 1 1 calc R U . . .
C31 C 0.7570(13) 0.8971(6) 0.7802(6) 0.116(3) Uani 1 1 d . . . . .
H31A H 0.8665 0.8475 0.7550 0.174 Uiso 1 1 calc R U . . .
H31B H 0.8011 0.9107 0.8383 0.174 Uiso 1 1 calc R U . . .
H31C H 0.7458 0.9552 0.7445 0.174 Uiso 1 1 calc R U . . .
C32 C 0.4469(15) 0.8506(5) 0.6942(5) 0.109(3) Uani 1 1 d . . . . .
H32A H 0.5363 0.7965 0.6662 0.163 Uiso 1 1 calc R U . . .
H32B H 0.4524 0.9088 0.6599 0.163 Uiso 1 1 calc R U . . .
H32C H 0.2950 0.8390 0.6992 0.163 Uiso 1 1 calc R U . . .
C33 C 0.3757(13) 0.9359(4) 0.8340(5) 0.092(2) Uani 1 1 d . . . . .
H33A H 0.2321 0.9148 0.8376 0.139 Uiso 1 1 calc R U . . .
H33B H 0.3619 0.9978 0.8040 0.139 Uiso 1 1 calc R U . . .
H33C H 0.4302 0.9420 0.8921 0.139 Uiso 1 1 calc R U . . .
C1S C 0.084(5) 0.1282(18) 0.6751(13) 0.222(4) Uiso 0.555(10) 1 d D U P A 1
H1S1 H -0.0343 0.1769 0.6974 0.267 Uiso 0.555(10) 1 calc R U P A 1
H1S2 H 0.1385 0.0818 0.7210 0.267 Uiso 0.555(10) 1 calc R U P A 1
C2S C 0.022(5) 0.0804(14) 0.5925(15) 0.222(4) Uiso 0.555(10) 1 d D U P A 1
H2S1 H -0.0699 0.0312 0.6078 0.267 Uiso 0.555(10) 1 calc R U P A 1
H2S2 H 0.1563 0.0488 0.5631 0.267 Uiso 0.555(10) 1 calc R U P A 1
C3S C -0.106(3) 0.1562(19) 0.5312(14) 0.222(4) Uiso 0.555(10) 1 d D U P A 1
H3S1 H -0.2229 0.1968 0.5635 0.267 Uiso 0.555(10) 1 calc R U P A 1
H3S2 H -0.1739 0.1243 0.4851 0.267 Uiso 0.555(10) 1 calc R U P A 1
C4S C 0.061(4) 0.219(2) 0.4908(16) 0.222(4) Uiso 0.555(10) 1 d D U P A 1
H4S1 H -0.0154 0.2708 0.4535 0.267 Uiso 0.555(10) 1 calc R U P A 1
H4S2 H 0.1770 0.1801 0.4569 0.267 Uiso 0.555(10) 1 calc R U P A 1
C5S C 0.163(4) 0.2635(16) 0.5761(17) 0.222(4) Uiso 0.555(10) 1 d D U P A 1
H5S1 H 0.2749 0.3034 0.5591 0.267 Uiso 0.555(10) 1 calc R U P A 1
H5S2 H 0.0463 0.3023 0.6102 0.267 Uiso 0.555(10) 1 calc R U P A 1
C6S C 0.269(3) 0.172(2) 0.6286(16) 0.222(4) Uiso 0.555(10) 1 d D U P A 1
H6S1 H 0.3500 0.1244 0.5890 0.267 Uiso 0.555(10) 1 calc R U P A 1
H6S2 H 0.3726 0.1890 0.6710 0.267 Uiso 0.555(10) 1 calc R U P A 1
C1T C 0.155(5) 0.205(3) 0.6630(16) 0.222(4) Uiso 0.445(10) 1 d D U P A 2
H1T1 H 0.2287 0.1545 0.7014 0.267 Uiso 0.445(10) 1 calc R U P A 2
H1T2 H 0.1352 0.2665 0.6940 0.267 Uiso 0.445(10) 1 calc R U P A 2
C2T C -0.073(5) 0.181(3) 0.6345(17) 0.222(4) Uiso 0.445(10) 1 d D U P A 2
H2T1 H -0.0732 0.1117 0.6390 0.267 Uiso 0.445(10) 1 calc R U P A 2
H2T2 H -0.1907 0.2136 0.6723 0.267 Uiso 0.445(10) 1 calc R U P A 2
C3T C -0.113(4) 0.216(2) 0.5401(19) 0.222(4) Uiso 0.445(10) 1 d D U P A 2
H3T1 H -0.0797 0.2818 0.5331 0.267 Uiso 0.445(10) 1 calc R U P A 2
H3T2 H -0.2685 0.2166 0.5258 0.267 Uiso 0.445(10) 1 calc R U P A 2
C4T C 0.037(5) 0.148(3) 0.4781(18) 0.222(4) Uiso 0.445(10) 1 d D U P A 2
H4T1 H 0.0486 0.1793 0.4212 0.267 Uiso 0.445(10) 1 calc R U P A 2
H4T2 H -0.0247 0.0884 0.4702 0.267 Uiso 0.445(10) 1 calc R U P A 2
C5T C 0.275(4) 0.125(2) 0.5223(19) 0.222(4) Uiso 0.445(10) 1 d D U P A 2
H5T1 H 0.2856 0.0665 0.5584 0.267 Uiso 0.445(10) 1 calc R U P A 2
H5T2 H 0.3924 0.1162 0.4779 0.267 Uiso 0.445(10) 1 calc R U P A 2
C6T C 0.295(5) 0.213(2) 0.578(2) 0.222(4) Uiso 0.445(10) 1 d D U P A 2
H6T1 H 0.2397 0.2728 0.5466 0.267 Uiso 0.445(10) 1 calc R U P A 2
H6T2 H 0.4500 0.2137 0.5927 0.267 Uiso 0.445(10) 1 calc R U P A 2

loop_
_atom_site_aniso_label
_atom_site_aniso_U_11
_atom_site_aniso_U_22
_atom_site_aniso_U_33
_atom_site_aniso_U_23
_atom_site_aniso_U_13
_atom_site_aniso_U_12
P1 0.0518(8) 0.0664(9) 0.0563(8) -0.0027(6) -0.0031(6) -0.0038(6)
P2 0.0487(7) 0.0581(8) 0.0653(8) -0.0065(6) -0.0089(6) -0.0014(6)
N1 0.065(3) 0.117(4) 0.082(3) -0.034(3) 0.014(2) -0.026(3)
N2 0.051(2) 0.071(3) 0.067(3) -0.020(2) -0.0039(19) -0.006(2)
N3 0.058(2) 0.055(2) 0.064(3) 0.003(2) -0.007(2) -0.0036(19)
N4 0.057(2) 0.061(2) 0.057(2) -0.004(2) -0.0053(19) 0.0098(19)
C1 0.087(4) 0.078(4) 0.059(3) -0.015(3) -0.008(3) -0.014(3)
C2 0.057(3) 0.069(3) 0.062(3) -0.017(3) -0.003(2) 0.001(2)
C3 0.075(4) 0.066(3) 0.079(4) 0.013(3) -0.006(3) -0.011(3)
C4 0.051(3) 0.052(3) 0.054(3) -0.013(2) -0.002(2) 0.002(2)
C5 0.045(3) 0.066(3) 0.058(3) -0.003(2) 0.004(2) 0.011(2)
C6 0.054(3) 0.062(3) 0.058(3) 0.001(2) 0.006(2) 0.003(2)
C11 0.172(10) 0.211(12) 0.111(7) -0.027(8) -0.071(7) 0.010(9)
C12 0.109(6) 0.220(12) 0.129(7) -0.111(8) 0.034(5) -0.036(7)
C13 0.212(12) 0.133(8) 0.115(7) -0.030(6) 0.005(7) -0.072(8)
C21 0.094(5) 0.076(4) 0.103(5) -0.018(4) -0.004(4) 0.019(4)
C22 0.076(4) 0.096(5) 0.082(4) -0.013(4) 0.011(3) -0.020(3)
C23 0.068(4) 0.101(5) 0.075(4) -0.029(4) -0.006(3) -0.017(3)
C31 0.111(6) 0.090(5) 0.152(8) 0.012(5) 0.020(5) -0.038(4)
C32 0.156(7) 0.084(5) 0.080(4) 0.018(4) -0.026(5) 0.000(5)
C33 0.120(6) 0.056(3) 0.096(5) 0.010(3) -0.013(4) 0.005(4)

loop_
_atom_type_symbol
_atom_type_description
_atom_type_scat_dispersion_real
_atom_type_scat_dispersion_imag
_atom_type_scat_source
C C 0.0181 0.0091 'International Tables Vol C Tables 4.2.6.8 and 6.1.1.4'
H H 0.0000 0.0000 'International Tables Vol C Tables 4.2.6.8 and 6.1.1.4'
N N 0.0311 0.0180 'International Tables Vol C Tables 4.2.6.8 and 6.1.1.4'
P P 0.2955 0.4335 'International Tables Vol C Tables 4.2.6.8 and 6.1.1.4'

loop_
_geom_angle_atom_site_label_1
_geom_angle_atom_site_label_2
_geom_angle_atom_site_label_3
_geom_angle
_geom_angle_site_symmetry_1
_geom_angle_site_symmetry_3
N1 P1 N4 104.0(3) . .
N1 P1 N3 104.8(2) . .
N4 P1 N3 80.3(2) . .
N1 P1 P2 116.48(18) . .
N2 P2 N3 105.4(2) . .
N2 P2 N4 106.8(2) . .
N3 P2 N4 80.1(2) . .
N2 P2 P1 118.77(16) . .
C1 N1 P1 130.5(4) . .
C1 N1 H1A 114.7 . .
P1 N1 H1A 114.7 . .
C2 N2 P2 128.5(4) . .
C2 N2 H2A 115.8 . .
P2 N2 H2A 115.8 . .
C3 N3 P2 124.1(4) . .
C3 N3 P1 123.9(4) . .
P2 N3 P1 98.6(2) . .
C4 N4 P1 128.5(3) . .
C4 N4 P2 125.4(3) . .
P1 N4 P2 98.8(2) . .
C12 C1 N1 110.8(5) . .
C12 C1 C11 109.9(8) . .
N1 C1 C11 108.4(6) . .
C12 C1 C13 113.1(8) . .
N1 C1 C13 108.4(6) . .
C11 C1 C13 106.0(8) . .
N2 C2 C21 110.1(5) . .
N2 C2 C22 106.7(5) . .
C21 C2 C22 110.1(5) . .
N2 C2 C23 110.4(4) . .
C21 C2 C23 109.8(5) . .
C22 C2 C23 109.7(5) . .
N3 C3 C31 111.0(5) . .
N3 C3 C33 108.2(5) . .
C31 C3 C33 108.3(6) . .
N3 C3 C32 108.1(5) . .
C31 C3 C32 111.7(6) . .
C33 C3 C32 109.5(5) . .
C5 C4 C6 117.8(4) . .
C5 C4 N4 121.0(4) . .
C6 C4 N4 121.2(4) . .
C4 C5 C6 121.7(4) . 2_767
C4 C5 H5A 119.1 . .
C6 C5 H5A 119.1 2_767 .
C5 C6 C4 120.4(5) 2_767 .
C5 C6 H6A 119.8 2_767 .
C4 C6 H6A 119.8 . .
C1 C11 H11A 109.5 . .
C1 C11 H11B 109.5 . .
H11A C11 H11B 109.5 . .
C1 C11 H11C 109.5 . .
H11A C11 H11C 109.5 . .
H11B C11 H11C 109.5 . .
C1 C12 H12A 109.5 . .
C1 C12 H12B 109.5 . .
H12A C12 H12B 109.5 . .
C1 C12 H12C 109.5 . .
H12A C12 H12C 109.5 . .
H12B C12 H12C 109.5 . .
C1 C13 H13A 109.5 . .
C1 C13 H13B 109.5 . .
H13A C13 H13B 109.5 . .
C1 C13 H13C 109.5 . .
H13A C13 H13C 109.5 . .
H13B C13 H13C 109.5 . .
C2 C21 H21A 109.5 . .
C2 C21 H21B 109.5 . .
H21A C21 H21B 109.5 . .
C2 C21 H21C 109.5 . .
H21A C21 H21C 109.5 . .
H21B C21 H21C 109.5 . .
C2 C22 H22A 109.5 . .
C2 C22 H22B 109.5 . .
H22A C22 H22B 109.5 . .
C2 C22 H22C 109.5 . .
H22A C22 H22C 109.5 . .
H22B C22 H22C 109.5 . .
C2 C23 H23A 109.5 . .
C2 C23 H23B 109.5 . .
H23A C23 H23B 109.5 . .
C2 C23 H23C 109.5 . .
H23A C23 H23C 109.5 . .
H23B C23 H23C 109.5 . .
C3 C31 H31A 109.5 . .
C3 C31 H31B 109.5 . .
H31A C31 H31B 109.5 . .
C3 C31 H31C 109.5 . .
H31A C31 H31C 109.5 . .
H31B C31 H31C 109.5 . .
C3 C32 H32A 109.5 . .
C3 C32 H32B 109.5 . .
H32A C32 H32B 109.5 . .
C3 C32 H32C 109.5 . .
H32A C32 H32C 109.5 . .
H32B C32 H32C 109.5 . .
C3 C33 H33A 109.5 . .
C3 C33 H33B 109.5 . .
H33A C33 H33B 109.5 . .
C3 C33 H33C 109.5 . .
H33A C33 H33C 109.5 . .
H33B C33 H33C 109.5 . .

loop_
_geom_bond_atom_site_label_1
_geom_bond_atom_site_label_2
_geom_bond_distance
_geom_bond_site_symmetry_2
P1 N1 1.654(5) .
P1 N4 1.722(4) .
P1 N3 1.731(4) .
P1 P2 2.6218(19) .
P2 N2 1.654(4) .
P2 N3 1.729(4) .
P2 N4 1.731(4) .
N1 C1 1.477(7) .
N1 H1A 0.8700 .
N2 C2 1.474(7) .
N2 H2A 0.8700 .
N3 C3 1.489(7) .
N4 C4 1.422(6) .
C1 C12 1.473(10) .
C1 C11 1.479(10) .
C1 C13 1.517(11) .
C2 C21 1.508(8) .
C2 C22 1.521(9) .
C2 C23 1.536(7) .
C3 C31 1.503(9) .
C3 C33 1.516(9) .
C3 C32 1.525(9) .
C4 C5 1.376(7) .
C4 C6 1.397(7) .
C5 C6 1.378(7) 2_767
C5 H5A 0.9400 .
C6 C5 1.378(7) 2_767
C6 H6A 0.9400 .
C11 H11A 0.9700 .
C11 H11B 0.9700 .
C11 H11C 0.9700 .
C12 H12A 0.9700 .
C12 H12B 0.9700 .
C12 H12C 0.9700 .
C13 H13A 0.9700 .
C13 H13B 0.9700 .
C13 H13C 0.9700 .
C21 H21A 0.9700 .
C21 H21B 0.9700 .
C21 H21C 0.9700 .
C22 H22A 0.9700 .
C22 H22B 0.9700 .
C22 H22C 0.9700 .
C23 H23A 0.9700 .
C23 H23B 0.9700 .
C23 H23C 0.9700 .
C31 H31A 0.9700 .
C31 H31B 0.9700 .
C31 H31C 0.9700 .
C32 H32A 0.9700 .
C32 H32B 0.9700 .
C32 H32C 0.9700 .
C33 H33A 0.9700 .
C33 H33B 0.9700 .
C33 H33C 0.9700 .

loop_
_geom_torsion_atom_site_label_1
_geom_torsion_atom_site_label_2
_geom_torsion_atom_site_label_3
_geom_torsion_atom_site_label_4
_geom_torsion
_geom_torsion_site_symmetry_4
N4 P1 N1 C1 -138.8(6) .
N3 P1 N1 C1 137.8(6) .
P2 P1 N1 C1 179.7(5) .
N3 P2 N2 C2 -143.0(5) .
N4 P2 N2 C2 132.9(5) .
P1 P2 N2 C2 175.1(4) .
N2 P2 N3 C3 102.0(4) .
N4 P2 N3 C3 -153.1(5) .
P1 P2 N3 C3 -141.6(5) .
N2 P2 N3 P1 -116.4(2) .
N4 P2 N3 P1 -11.5(2) .
N1 P1 N3 C3 -104.7(5) .
N4 P1 N3 C3 153.2(5) .
P2 P1 N3 C3 141.6(5) .
N1 P1 N3 P2 113.6(3) .
N4 P1 N3 P2 11.6(2) .
N1 P1 N4 C4 94.8(5) .
N3 P1 N4 C4 -162.3(5) .
P2 P1 N4 C4 -150.7(6) .
N1 P1 N4 P2 -114.5(3) .
N3 P1 N4 P2 -11.6(2) .
N2 P2 N4 C4 -93.2(4) .
N3 P2 N4 C4 163.6(5) .
P1 P2 N4 C4 152.0(5) .
N2 P2 N4 P1 114.8(2) .
N3 P2 N4 P1 11.6(2) .
P1 N1 C1 C12 12.2(10) .
P1 N1 C1 C11 -108.4(8) .
P1 N1 C1 C13 136.9(7) .
P2 N2 C2 C21 98.4(6) .
P2 N2 C2 C22 -142.2(5) .
P2 N2 C2 C23 -23.1(7) .
P2 N3 C3 C31 67.5(7) .
P1 N3 C3 C31 -64.7(7) .
P2 N3 C3 C33 -51.2(6) .
P1 N3 C3 C33 176.6(4) .
P2 N3 C3 C32 -169.7(5) .
P1 N3 C3 C32 58.1(6) .
P1 N4 C4 C5 -157.5(4) .
P2 N4 C4 C5 58.9(6) .
P1 N4 C4 C6 23.9(7) .
P2 N4 C4 C6 -119.8(5) .
C6 C4 C5 C6 1.3(9) 2_767
N4 C4 C5 C6 -177.4(5) 2_767
C5 C4 C6 C5 -1.3(9) 2_767
N4 C4 C6 C5 177.4(5) 2_767
